data_8107378
loop_
_publ_author_name
'Shin, Soon Young'
'Lee, Ha-Jin'
'Koh, Dongsoo'

_publ_section_title
;
 The crystal structure of ethyl
 2&#x2032;-hydroxy-4&#x2032;,6&#x2032;-dimethoxy-3-(4-methoxynaphthalen-1-yl)-5-oxo-2,3,4,5-tetrahydro-[1,1&#x2032;-biphenyl]-4-carboxylate,
 C28H28O7
;
_journal_issue 1
_journal_name_full 'Zeitschrift f\"ur Kristallographie - New Crystal Structures'
_journal_page_first 149
_journal_page_last 151
_journal_paper_doi 10.1515/ncrs-2022-0517
_journal_volume 238
_journal_year 2023
_chemical_formula_moiety 'C28 H28 O7'
_chemical_formula_sum 'C28 H28 O7'
_chemical_formula_weight 476.50
_space_group_crystal_system triclinic
_space_group_IT_number 2
_space_group_name_Hall '-P 1'
_space_group_name_H-M_alt 'P -1'
_atom_sites_solution_hydrogens geom
_atom_sites_solution_primary direct
_cell_angle_alpha 77.148(8)
_cell_angle_beta 62.164(8)
_cell_angle_gamma 67.858(8)
_cell_formula_units_Z 2
_cell_length_a 11.0746(18)
_cell_length_b 11.4312(17)
_cell_length_c 11.552(2)
_cell_measurement_reflns_used 7190
_cell_measurement_temperature 223(2)
_cell_measurement_theta_max 25.85
_cell_measurement_theta_min 2.19
_cell_volume 1195.9(4)
_computing_cell_refinement 'Bruker SAINT [1]'
_computing_data_collection 'Bruker APEX2 [1]'
_computing_data_reduction 'Bruker SAINT [1]'
_computing_molecular_graphics 'OLEX [4]'
_computing_publication_material 'OLEX [4]'
_computing_structure_refinement 'SHELXL-2014/7 [3]'
_computing_structure_solution 'Bruker SHELXTL [2]'
_diffrn_ambient_temperature 223(2)
_diffrn_measured_fraction_theta_full 0.992
_diffrn_measured_fraction_theta_max 0.975
_diffrn_measurement_device_type 'PHOTON 100 CMOS'
_diffrn_measurement_method '\f and \w scans'
_diffrn_radiation_type MoK\a
_diffrn_radiation_wavelength 0.71073
_diffrn_reflns_av_R_equivalents 0.0647
_diffrn_reflns_av_unetI/netI 0.0412
_diffrn_reflns_Laue_measured_fraction_full 0.992
_diffrn_reflns_Laue_measured_fraction_max 0.975
_diffrn_reflns_limit_h_max 13
_diffrn_reflns_limit_h_min -13
_diffrn_reflns_limit_k_max 14
_diffrn_reflns_limit_k_min -14
_diffrn_reflns_limit_l_max 14
_diffrn_reflns_limit_l_min -14
_diffrn_reflns_number 29975
_diffrn_reflns_point_group_measured_fraction_full 0.992
_diffrn_reflns_point_group_measured_fraction_max 0.975
_diffrn_reflns_theta_full 25.242
_diffrn_reflns_theta_max 26.209
_diffrn_reflns_theta_min 2.192
_exptl_absorpt_coefficient_mu 0.095
_exptl_absorpt_correction_T_max 0.7453
_exptl_absorpt_correction_T_min 0.6182
_exptl_absorpt_correction_type multi-scan
_exptl_absorpt_process_details 'Bruker SADABS'
_exptl_crystal_colour colourless
_exptl_crystal_density_diffrn 1.323
_exptl_crystal_description Block
_exptl_crystal_F_000 504
_exptl_crystal_size_max 0.200
_exptl_crystal_size_mid 0.150
_exptl_crystal_size_min 0.100
_refine_diff_density_max 0.242
_refine_diff_density_min -0.241
_refine_diff_density_rms 0.051
_refine_ls_extinction_coef .
_refine_ls_extinction_method none
_refine_ls_goodness_of_fit_ref 1.081
_refine_ls_hydrogen_treatment constr
_refine_ls_matrix_type full
_refine_ls_number_parameters 321
_refine_ls_number_reflns 4697
_refine_ls_number_restraints 0
_refine_ls_restrained_S_all 1.081
_refine_ls_R_factor_all 0.0932
_refine_ls_R_factor_gt 0.0522
_refine_ls_shift/su_max 0.000
_refine_ls_shift/su_mean 0.000
_refine_ls_structure_factor_coef Fsqd
_refine_ls_weighting_details 'w=1/[\s^2^(Fo^2^)+(0.0977P)^2^+0.2038P] where P=(Fo^2^+2Fc^2^)/3'
_refine_ls_weighting_scheme calc
_refine_ls_wR_factor_gt 0.1477
_refine_ls_wR_factor_ref 0.1862
_reflns_Friedel_coverage 0.000
_reflns_Friedel_fraction_full .
_reflns_Friedel_fraction_max .
_reflns_number_gt 2951
_reflns_number_total 4697
_reflns_threshold_expression 'I > 2\s(I)'
_cod_data_source_file suppl_j_ncrs-2022-0517_suppl.cif
_cod_data_source_block DK2017
_cod_depositor_comments
;
The following automatic conversions were performed:

data item '_exptl_absorpt_correction_type' value 'Multi-scan' was
changed to 'multi-scan' in accordance with the built-in table derived
from the CIF Core dictionary named 'cif_core.dic' version 2.4.5 last
updated on 2014-11-21.

Automatic conversion script
Id: cif_fix_values 8738 2021-04-28 16:35:53Z antanas 
;
_cod_database_code 8107378
_shelx_space_group_comment
; 
The symmetry employed for this shelxl refinement is uniquely defined 
by the following loop, which should always be used as a source of 
symmetry information in preference to the above space-group names. 
They are only intended as comments. 
;
_shelx_estimated_absorpt_t_min 0.981
_shelx_estimated_absorpt_t_max 0.991

loop_
_space_group_symop_operation_xyz
'x, y, z'
'-x, -y, -z'

loop_
_atom_site_label
_atom_site_type_symbol
_atom_site_fract_x
_atom_site_fract_y
_atom_site_fract_z
_atom_site_U_iso_or_equiv
_atom_site_adp_type
_atom_site_occupancy
_atom_site_site_symmetry_order
_atom_site_calc_flag
_atom_site_refinement_flags_posn
_atom_site_refinement_flags_adp
_atom_site_refinement_flags_occupancy
_atom_site_disorder_assembly
_atom_site_disorder_group
C1 C -0.0681(2) 0.3211(2) 0.4174(2) 0.0449(6) Uani 1 1 d . . . . .
O1 O -0.10339(17) 0.21218(14) 0.46434(19) 0.0589(5) Uani 1 1 d . . . . .
H1 H -0.1865 0.2285 0.5235 0.088 Uiso 1 1 calc R U . . .
C2 C -0.1724(2) 0.4390(2) 0.4501(2) 0.0482(6) Uani 1 1 d . . . . .
H2 H -0.2694 0.4457 0.5045 0.058 Uiso 1 1 calc R U . . .
C3 C -0.1303(2) 0.5454(2) 0.4009(2) 0.0488(6) Uani 1 1 d . . . . .
C4 C 0.0126(3) 0.5373(2) 0.3221(3) 0.0523(6) Uani 1 1 d . . . . .
H4 H 0.0396 0.6110 0.2898 0.063 Uiso 1 1 calc R U . . .
C5 C 0.1145(2) 0.4194(2) 0.2918(2) 0.0464(6) Uani 1 1 d . . . . .
C6 C 0.0757(2) 0.3082(2) 0.3372(2) 0.0418(5) Uani 1 1 d . . . . .
O2 O -0.22372(19) 0.66599(15) 0.4240(2) 0.0678(6) Uani 1 1 d . . . . .
C7 C -0.3696(3) 0.6821(3) 0.5072(3) 0.0687(8) Uani 1 1 d . . . . .
H7A H -0.4061 0.6384 0.4740 0.103 Uiso 1 1 calc R U . . .
H7B H -0.4240 0.7715 0.5104 0.103 Uiso 1 1 calc R U . . .
H7C H -0.3794 0.6474 0.5946 0.103 Uiso 1 1 calc R U . . .
O3 O 0.25865(17) 0.40044(16) 0.21597(19) 0.0626(5) Uani 1 1 d . . . . .
C8 C 0.3042(3) 0.5099(3) 0.1669(4) 0.0809(10) Uani 1 1 d . . . . .
H8A H 0.2573 0.5628 0.1117 0.121 Uiso 1 1 calc R U . . .
H8B H 0.4077 0.4842 0.1158 0.121 Uiso 1 1 calc R U . . .
H8C H 0.2784 0.5570 0.2396 0.121 Uiso 1 1 calc R U . . .
C9 C 0.1814(2) 0.1795(2) 0.3038(2) 0.0426(6) Uani 1 1 d . . . . .
C10 C 0.2742(2) 0.1251(2) 0.3574(3) 0.0511(6) Uani 1 1 d . . . . .
H10 H 0.2735 0.1705 0.4164 0.061 Uiso 1 1 calc R U . . .
C11 C 0.3768(2) -0.0017(2) 0.3291(3) 0.0505(6) Uani 1 1 d . . . . .
O4 O 0.4554(2) -0.05331(19) 0.3844(2) 0.0796(7) Uani 1 1 d . . . . .
C12 C 0.3837(2) -0.0686(2) 0.2244(2) 0.0429(6) Uani 1 1 d . . . . .
H12 H 0.4482 -0.0409 0.1373 0.051 Uiso 1 1 calc R U . . .
C13 C 0.2331(2) -0.0325(2) 0.2282(2) 0.0400(5) Uani 1 1 d . . . . .
H13 H 0.1688 -0.0568 0.3172 0.048 Uiso 1 1 calc R U . . .
C14 C 0.1765(2) 0.1120(2) 0.2085(2) 0.0446(6) Uani 1 1 d . . . . .
H14A H 0.2344 0.1381 0.1188 0.054 Uiso 1 1 calc R U . . .
H14B H 0.0769 0.1371 0.2196 0.054 Uiso 1 1 calc R U . . .
C15 C 0.4474(2) -0.2094(2) 0.2457(2) 0.0463(6) Uani 1 1 d . . . . .
O5 O 0.38290(17) -0.27433(16) 0.33133(19) 0.0634(5) Uani 1 1 d . . . . .
O6 O 0.58315(15) -0.25410(15) 0.16003(17) 0.0535(5) Uani 1 1 d . . . . .
C16 C 0.6520(3) -0.3910(2) 0.1711(3) 0.0701(8) Uani 1 1 d . . . . .
H16A H 0.6061 -0.4360 0.1494 0.084 Uiso 1 1 calc R U . . .
H16B H 0.6417 -0.4174 0.2611 0.084 Uiso 1 1 calc R U . . .
C17 C 0.8053(3) -0.4213(3) 0.0799(4) 0.0863(11) Uani 1 1 d . . . . .
H17A H 0.8146 -0.3911 -0.0083 0.129 Uiso 1 1 calc R U . . .
H17B H 0.8512 -0.5122 0.0825 0.129 Uiso 1 1 calc R U . . .
H17C H 0.8512 -0.3806 0.1054 0.129 Uiso 1 1 calc R U . . .
C18 C 0.2266(2) -0.0975(2) 0.1310(2) 0.0427(6) Uani 1 1 d . . . . .
C19 C 0.3440(2) -0.1423(2) 0.0176(3) 0.0499(6) Uani 1 1 d . . . . .
H19 H 0.4333 -0.1379 0.0025 0.060 Uiso 1 1 calc R U . . .
C20 C 0.3364(3) -0.1950(2) -0.0775(3) 0.0548(7) Uani 1 1 d . . . . .
H20 H 0.4196 -0.2258 -0.1537 0.066 Uiso 1 1 calc R U . . .
C21 C 0.2073(3) -0.2008(2) -0.0580(3) 0.0524(6) Uani 1 1 d . . . . .
C22 C 0.0818(2) -0.1570(2) 0.0572(2) 0.0458(6) Uani 1 1 d . . . . .
C23 C -0.0532(3) -0.1617(2) 0.0778(3) 0.0544(7) Uani 1 1 d . . . . .
H23 H -0.0588 -0.1956 0.0141 0.065 Uiso 1 1 calc R U . . .
C24 C -0.1733(3) -0.1185(2) 0.1867(3) 0.0580(7) Uani 1 1 d . . . . .
H24 H -0.2619 -0.1214 0.1979 0.070 Uiso 1 1 calc R U . . .
C25 C -0.1662(2) -0.0693(2) 0.2830(3) 0.0550(7) Uani 1 1 d . . . . .
H25 H -0.2501 -0.0403 0.3593 0.066 Uiso 1 1 calc R U . . .
C26 C -0.0380(2) -0.0630(2) 0.2672(3) 0.0488(6) Uani 1 1 d . . . . .
H26 H -0.0354 -0.0297 0.3331 0.059 Uiso 1 1 calc R U . . .
C27 C 0.0905(2) -0.1057(2) 0.1534(2) 0.0423(5) Uani 1 1 d . . . . .
O7 O 0.1851(2) -0.24807(19) -0.14345(19) 0.0702(6) Uani 1 1 d . . . . .
C28 C 0.2999(3) -0.2770(3) -0.2688(3) 0.0792(9) Uani 1 1 d . . . . .
H28A H 0.3298 -0.2028 -0.3106 0.119 Uiso 1 1 calc R U . . .
H28B H 0.2685 -0.3024 -0.3221 0.119 Uiso 1 1 calc R U . . .
H28C H 0.3803 -0.3454 -0.2597 0.119 Uiso 1 1 calc R U . . .

loop_
_atom_site_aniso_label
_atom_site_aniso_U_11
_atom_site_aniso_U_22
_atom_site_aniso_U_33
_atom_site_aniso_U_23
_atom_site_aniso_U_13
_atom_site_aniso_U_12
C1 0.0477(12) 0.0347(12) 0.0513(14) -0.0009(10) -0.0185(11) -0.0161(10)
O1 0.0483(9) 0.0358(9) 0.0758(13) 0.0012(8) -0.0115(9) -0.0178(7)
C2 0.0409(12) 0.0392(13) 0.0556(15) -0.0040(11) -0.0158(11) -0.0089(10)
C3 0.0527(13) 0.0343(12) 0.0548(15) -0.0034(11) -0.0221(12) -0.0095(10)
C4 0.0570(14) 0.0351(13) 0.0645(17) 0.0017(11) -0.0243(13) -0.0189(11)
C5 0.0451(12) 0.0409(13) 0.0513(14) 0.0002(11) -0.0173(11) -0.0174(10)
C6 0.0437(12) 0.0351(12) 0.0461(13) -0.0016(10) -0.0192(10) -0.0119(9)
O2 0.0596(11) 0.0350(9) 0.0865(14) -0.0068(9) -0.0198(10) -0.0049(8)
C7 0.0554(16) 0.0494(16) 0.092(2) -0.0133(15) -0.0322(15) -0.0001(12)
O3 0.0461(9) 0.0459(10) 0.0803(13) 0.0057(9) -0.0137(9) -0.0207(8)
C8 0.0627(17) 0.0620(18) 0.103(3) 0.0130(17) -0.0169(16) -0.0383(15)
C9 0.0376(11) 0.0359(12) 0.0513(14) -0.0021(10) -0.0151(10) -0.0135(9)
C10 0.0512(13) 0.0409(13) 0.0674(17) -0.0093(12) -0.0292(13) -0.0121(11)
C11 0.0432(12) 0.0465(14) 0.0659(17) -0.0052(12) -0.0275(12) -0.0116(11)
O4 0.0771(13) 0.0658(13) 0.1100(17) -0.0211(12) -0.0667(13) 0.0069(10)
C12 0.0338(11) 0.0358(12) 0.0531(14) -0.0007(10) -0.0152(10) -0.0101(9)
C13 0.0335(10) 0.0366(12) 0.0467(13) -0.0027(10) -0.0144(9) -0.0111(9)
C14 0.0420(11) 0.0372(12) 0.0537(14) -0.0034(10) -0.0216(11) -0.0094(10)
C15 0.0327(11) 0.0431(13) 0.0584(15) -0.0044(11) -0.0154(11) -0.0114(10)
O5 0.0427(9) 0.0447(10) 0.0765(13) 0.0067(9) -0.0098(9) -0.0125(8)
O6 0.0362(8) 0.0424(9) 0.0654(11) -0.0070(8) -0.0114(8) -0.0063(7)
C16 0.0509(15) 0.0419(15) 0.092(2) -0.0118(14) -0.0180(14) -0.0002(12)
C17 0.0528(16) 0.0571(18) 0.116(3) -0.0248(19) -0.0139(17) -0.0002(14)
C18 0.0394(11) 0.0350(12) 0.0501(14) -0.0021(10) -0.0163(10) -0.0117(9)
C19 0.0433(12) 0.0418(13) 0.0589(16) -0.0062(12) -0.0170(11) -0.0118(10)
C20 0.0532(14) 0.0474(14) 0.0528(15) -0.0105(12) -0.0134(12) -0.0119(11)
C21 0.0645(16) 0.0396(13) 0.0569(16) -0.0041(12) -0.0267(13) -0.0185(11)
C22 0.0519(13) 0.0319(12) 0.0554(15) 0.0034(10) -0.0257(12) -0.0146(10)
C23 0.0636(16) 0.0477(14) 0.0669(18) 0.0075(13) -0.0377(14) -0.0261(12)
C24 0.0507(14) 0.0542(15) 0.0777(19) 0.0092(14) -0.0349(14) -0.0226(12)
C25 0.0395(12) 0.0511(14) 0.0692(17) 0.0007(13) -0.0193(12) -0.0163(11)
C26 0.0430(12) 0.0420(13) 0.0577(15) -0.0015(11) -0.0183(11) -0.0142(10)
C27 0.0420(12) 0.0311(11) 0.0522(14) 0.0020(10) -0.0205(10) -0.0117(9)
O7 0.0796(13) 0.0721(13) 0.0653(12) -0.0180(10) -0.0268(10) -0.0279(10)
C28 0.090(2) 0.076(2) 0.066(2) -0.0251(17) -0.0283(17) -0.0159(17)

loop_
_atom_type_symbol
_atom_type_description
_atom_type_scat_dispersion_real
_atom_type_scat_dispersion_imag
_atom_type_scat_source
C C 0.0033 0.0016 'International Tables Vol C Tables 4.2.6.8 and 6.1.1.4'
H H 0.0000 0.0000 'International Tables Vol C Tables 4.2.6.8 and 6.1.1.4'
O O 0.0106 0.0060 'International Tables Vol C Tables 4.2.6.8 and 6.1.1.4'

loop_
_geom_angle_atom_site_label_1
_geom_angle_atom_site_label_2
_geom_angle_atom_site_label_3
_geom_angle
_geom_angle_site_symmetry_1
_geom_angle_site_symmetry_3
O1 C1 C6 116.86(19) . .
O1 C1 C2 121.0(2) . .
C6 C1 C2 122.1(2) . .
C1 O1 H1 109.5 . .
C3 C2 C1 118.5(2) . .
C3 C2 H2 120.8 . .
C1 C2 H2 120.8 . .
O2 C3 C2 123.6(2) . .
O2 C3 C4 114.8(2) . .
C2 C3 C4 121.6(2) . .
C5 C4 C3 118.9(2) . .
C5 C4 H4 120.5 . .
C3 C4 H4 120.5 . .
O3 C5 C4 123.8(2) . .
O3 C5 C6 114.87(19) . .
C4 C5 C6 121.3(2) . .
C1 C6 C5 117.52(19) . .
C1 C6 C9 119.40(19) . .
C5 C6 C9 123.09(19) . .
C3 O2 C7 118.25(19) . .
O2 C7 H7A 109.5 . .
O2 C7 H7B 109.5 . .
H7A C7 H7B 109.5 . .
O2 C7 H7C 109.5 . .
H7A C7 H7C 109.5 . .
H7B C7 H7C 109.5 . .
C5 O3 C8 117.3(2) . .
O3 C8 H8A 109.5 . .
O3 C8 H8B 109.5 . .
H8A C8 H8B 109.5 . .
O3 C8 H8C 109.5 . .
H8A C8 H8C 109.5 . .
H8B C8 H8C 109.5 . .
C10 C9 C6 121.7(2) . .
C10 C9 C14 121.3(2) . .
C6 C9 C14 117.0(2) . .
C9 C10 C11 123.1(2) . .
C9 C10 H10 118.5 . .
C11 C10 H10 118.5 . .
O4 C11 C10 122.4(2) . .
O4 C11 C12 120.4(2) . .
C10 C11 C12 117.1(2) . .
C15 C12 C11 108.7(2) . .
C15 C12 C13 112.21(17) . .
C11 C12 C13 110.42(17) . .
C15 C12 H12 108.5 . .
C11 C12 H12 108.5 . .
C13 C12 H12 108.5 . .
C18 C13 C14 110.97(19) . .
C18 C13 C12 114.86(17) . .
C14 C13 C12 108.25(17) . .
C18 C13 H13 107.5 . .
C14 C13 H13 107.5 . .
C12 C13 H13 107.5 . .
C9 C14 C13 112.3(2) . .
C9 C14 H14A 109.1 . .
C13 C14 H14A 109.1 . .
C9 C14 H14B 109.1 . .
C13 C14 H14B 109.1 . .
H14A C14 H14B 107.9 . .
O5 C15 O6 123.4(2) . .
O5 C15 C12 124.1(2) . .
O6 C15 C12 112.5(2) . .
C15 O6 C16 116.07(19) . .
O6 C16 C17 108.5(2) . .
O6 C16 H16A 110.0 . .
C17 C16 H16A 110.0 . .
O6 C16 H16B 110.0 . .
C17 C16 H16B 110.0 . .
H16A C16 H16B 108.4 . .
C16 C17 H17A 109.5 . .
C16 C17 H17B 109.5 . .
H17A C17 H17B 109.5 . .
C16 C17 H17C 109.5 . .
H17A C17 H17C 109.5 . .
H17B C17 H17C 109.5 . .
C19 C18 C27 118.1(2) . .
C19 C18 C13 122.4(2) . .
C27 C18 C13 119.39(19) . .
C18 C19 C20 122.7(2) . .
C18 C19 H19 118.7 . .
C20 C19 H19 118.7 . .
C21 C20 C19 119.5(2) . .
C21 C20 H20 120.3 . .
C19 C20 H20 120.3 . .
C20 C21 O7 125.2(2) . .
C20 C21 C22 120.9(2) . .
O7 C21 C22 113.8(2) . .
C21 C22 C23 121.3(2) . .
C21 C22 C27 119.3(2) . .
C23 C22 C27 119.4(2) . .
C24 C23 C22 121.4(2) . .
C24 C23 H23 119.3 . .
C22 C23 H23 119.3 . .
C23 C24 C25 119.9(2) . .
C23 C24 H24 120.0 . .
C25 C24 H24 120.0 . .
C26 C25 C24 120.7(2) . .
C26 C25 H25 119.7 . .
C24 C25 H25 119.7 . .
C25 C26 C27 121.2(2) . .
C25 C26 H26 119.4 . .
C27 C26 H26 119.4 . .
C26 C27 C22 117.4(2) . .
C26 C27 C18 123.1(2) . .
C22 C27 C18 119.5(2) . .
C21 O7 C28 117.3(2) . .
O7 C28 H28A 109.5 . .
O7 C28 H28B 109.5 . .
H28A C28 H28B 109.5 . .
O7 C28 H28C 109.5 . .
H28A C28 H28C 109.5 . .
H28B C28 H28C 109.5 . .

loop_
_geom_bond_atom_site_label_1
_geom_bond_atom_site_label_2
_geom_bond_distance
_geom_bond_site_symmetry_2
C1 O1 1.366(3) .
C1 C6 1.387(3) .
C1 C2 1.392(3) .
O1 H1 0.8300 .
C2 C3 1.376(3) .
C2 H2 0.9400 .
C3 O2 1.369(3) .
C3 C4 1.387(3) .
C4 C5 1.382(3) .
C4 H4 0.9400 .
C5 O3 1.371(3) .
C5 C6 1.406(3) .
C6 C9 1.489(3) .
O2 C7 1.404(3) .
C7 H7A 0.9700 .
C7 H7B 0.9700 .
C7 H7C 0.9700 .
O3 C8 1.426(3) .
C8 H8A 0.9700 .
C8 H8B 0.9700 .
C8 H8C 0.9700 .
C9 C10 1.329(3) .
C9 C14 1.509(3) .
C10 C11 1.456(3) .
C10 H10 0.9400 .
C11 O4 1.216(3) .
C11 C12 1.528(3) .
C12 C15 1.510(3) .
C12 C13 1.541(3) .
C12 H12 0.9900 .
C13 C18 1.518(3) .
C13 C14 1.536(3) .
C13 H13 0.9900 .
C14 H14A 0.9800 .
C14 H14B 0.9800 .
C15 O5 1.205(3) .
C15 O6 1.326(3) .
O6 C16 1.466(3) .
C16 C17 1.470(4) .
C16 H16A 0.9800 .
C16 H16B 0.9800 .
C17 H17A 0.9700 .
C17 H17B 0.9700 .
C17 H17C 0.9700 .
C18 C19 1.369(3) .
C18 C27 1.442(3) .
C19 C20 1.413(4) .
C19 H19 0.9400 .
C20 C21 1.365(3) .
C20 H20 0.9400 .
C21 O7 1.376(3) .
C21 C22 1.413(3) .
C22 C23 1.419(3) .
C22 C27 1.422(3) .
C23 C24 1.347(4) .
C23 H23 0.9400 .
C24 C25 1.397(4) .
C24 H24 0.9400 .
C25 C26 1.373(3) .
C25 H25 0.9400 .
C26 C27 1.416(3) .
C26 H26 0.9400 .
O7 C28 1.414(3) .
C28 H28A 0.9700 .
C28 H28B 0.9700 .
C28 H28C 0.9700 .

loop_
_geom_hbond_atom_site_label_D
_geom_hbond_atom_site_label_H
_geom_hbond_atom_site_label_A
_geom_hbond_distance_DH
_geom_hbond_distance_HA
_geom_hbond_distance_DA
_geom_hbond_angle_DHA
_geom_hbond_site_symmetry_A
O1 H1 O5 0.83 1.99 2.815(2) 176.8 2_556

loop_
_geom_torsion_atom_site_label_1
_geom_torsion_atom_site_label_2
_geom_torsion_atom_site_label_3
_geom_torsion_atom_site_label_4
_geom_torsion
_geom_torsion_site_symmetry_1
_geom_torsion_site_symmetry_2
_geom_torsion_site_symmetry_3
_geom_torsion_site_symmetry_4
O1 C1 C2 C3 179.4(2) . . . .
C6 C1 C2 C3 -0.1(4) . . . .
C1 C2 C3 O2 178.5(2) . . . .
C1 C2 C3 C4 -1.0(4) . . . .
O2 C3 C4 C5 -179.0(2) . . . .
C2 C3 C4 C5 0.5(4) . . . .
C3 C4 C5 O3 -179.3(2) . . . .
C3 C4 C5 C6 1.1(4) . . . .
O1 C1 C6 C5 -177.9(2) . . . .
C2 C1 C6 C5 1.6(4) . . . .
O1 C1 C6 C9 1.8(3) . . . .
C2 C1 C6 C9 -178.7(2) . . . .
O3 C5 C6 C1 178.2(2) . . . .
C4 C5 C6 C1 -2.1(4) . . . .
O3 C5 C6 C9 -1.4(4) . . . .
C4 C5 C6 C9 178.2(2) . . . .
C2 C3 O2 C7 3.0(4) . . . .
C4 C3 O2 C7 -177.5(2) . . . .
C4 C5 O3 C8 0.2(4) . . . .
C6 C5 O3 C8 179.8(3) . . . .
C1 C6 C9 C10 -105.8(3) . . . .
C5 C6 C9 C10 73.8(3) . . . .
C1 C6 C9 C14 72.8(3) . . . .
C5 C6 C9 C14 -107.6(3) . . . .
C6 C9 C10 C11 178.6(2) . . . .
C14 C9 C10 C11 0.1(4) . . . .
C9 C10 C11 O4 -175.7(3) . . . .
C9 C10 C11 C12 4.9(4) . . . .
O4 C11 C12 C15 22.6(3) . . . .
C10 C11 C12 C15 -158.0(2) . . . .
O4 C11 C12 C13 146.1(2) . . . .
C10 C11 C12 C13 -34.5(3) . . . .
C15 C12 C13 C18 -56.6(3) . . . .
C11 C12 C13 C18 -177.96(19) . . . .
C15 C12 C13 C14 178.8(2) . . . .
C11 C12 C13 C14 57.4(3) . . . .
C10 C9 C14 C13 25.2(3) . . . .
C6 C9 C14 C13 -153.38(19) . . . .
C18 C13 C14 C9 179.97(17) . . . .
C12 C13 C14 C9 -53.1(2) . . . .
C11 C12 C15 O5 75.7(3) . . . .
C13 C12 C15 O5 -46.7(3) . . . .
C11 C12 C15 O6 -104.0(2) . . . .
C13 C12 C15 O6 133.6(2) . . . .
O5 C15 O6 C16 2.3(4) . . . .
C12 C15 O6 C16 -178.1(2) . . . .
C15 O6 C16 C17 -173.3(2) . . . .
C14 C13 C18 C19 98.4(2) . . . .
C12 C13 C18 C19 -24.8(3) . . . .
C14 C13 C18 C27 -77.6(3) . . . .
C12 C13 C18 C27 159.3(2) . . . .
C27 C18 C19 C20 0.5(4) . . . .
C13 C18 C19 C20 -175.5(2) . . . .
C18 C19 C20 C21 0.8(4) . . . .
C19 C20 C21 O7 179.1(2) . . . .
C19 C20 C21 C22 -1.2(4) . . . .
C20 C21 C22 C23 179.4(2) . . . .
O7 C21 C22 C23 -0.8(3) . . . .
C20 C21 C22 C27 0.4(4) . . . .
O7 C21 C22 C27 -179.9(2) . . . .
C21 C22 C23 C24 -179.1(2) . . . .
C27 C22 C23 C24 0.0(4) . . . .
C22 C23 C24 C25 -0.9(4) . . . .
C23 C24 C25 C26 0.8(4) . . . .
C24 C25 C26 C27 0.1(4) . . . .
C25 C26 C27 C22 -0.9(3) . . . .
C25 C26 C27 C18 178.1(2) . . . .
C21 C22 C27 C26 180.0(2) . . . .
C23 C22 C27 C26 0.9(3) . . . .
C21 C22 C27 C18 0.9(3) . . . .
C23 C22 C27 C18 -178.2(2) . . . .
C19 C18 C27 C26 179.7(2) . . . .
C13 C18 C27 C26 -4.2(3) . . . .
C19 C18 C27 C22 -1.3(3) . . . .
C13 C18 C27 C22 174.8(2) . . . .
C20 C21 O7 C28 -9.1(4) . . . .
C22 C21 O7 C28 171.2(2) . . . .
